data_9003685
loop_
_publ_author_name
'Nelson, W. R.'
'Griffen, D. T.'

_publ_section_title
;
 Crystal chemistry of Zn-rich rhodonite ("fowlerite")
 Sample: 15-4014
 Note: see samples 15-4029 and 15-4024 for plausible typical fowlerite
 and rhodonite cation distributions
;
_journal_name_full 'American Mineralogist'
_journal_page_first 969
_journal_page_last 983
_journal_paper_doi 10.2138/am.2005.1694
_journal_volume 90
_journal_year 2005
_chemical_formula_sum 'Ca Mn3 O15 Si5 Zn'
_chemical_name_mineral Rhodonite
_space_group_IT_number 2
_symmetry_space_group_name_Hall '-P 1 (1/2*x+1/2*y,1/2*x-1/2*y,-z)'
_symmetry_space_group_name_H-M 'C -1'
_cell_angle_alpha 108.748
_cell_angle_beta 103.781
_cell_angle_gamma 82.037
_cell_formula_units_Z 4
_cell_length_a 9.8768
_cell_length_b 10.5222
_cell_length_c 12.2180
_cell_volume 1165.125
_database_code_amcsd 0003783
_exptl_crystal_density_diffrn 3.710
_cod_original_formula_sum 'Mn3 Zn Ca Si5 O15'
_cod_database_code 9003685

loop_
_space_group_symop_operation_xyz
x,y,z
1/2+x,1/2+y,z
-x,-y,-z
1/2-x,1/2-y,-z

loop_
_atom_site_aniso_label
_atom_site_aniso_U_11
_atom_site_aniso_U_22
_atom_site_aniso_U_33
_atom_site_aniso_U_12
_atom_site_aniso_U_13
_atom_site_aniso_U_23
Mn1 0.00700 0.00700 0.00970 0.00230 0.00280 0.00090
Mn2 0.00710 0.00780 0.00910 0.00260 0.00230 0.00070
Mn3 0.00780 0.00750 0.00870 0.00170 0.00280 0.00060
Zn4 0.01630 0.00850 0.00770 0.00210 -0.00080 -0.00190
Ca5 0.00870 0.00980 0.01470 0.00480 0.00500 0.00030
Si1 0.00520 0.00680 0.00660 0.00080 0.00170 0.00010
Si2 0.00460 0.00590 0.00690 0.00210 0.00130 0.00050
Si3 0.00510 0.00680 0.00610 0.00190 0.00140 0.00080
Si4 0.00500 0.00770 0.00720 0.00270 0.00150 0.00040
Si5 0.00610 0.00630 0.00770 0.00200 0.00230 0.00140
OA1 0.00470 0.01120 0.01150 0.00430 0.00120 0.00120
OA2 0.00470 0.01060 0.01080 0.00320 0.00180 0.00090
OA3 0.00540 0.00960 0.01030 0.00250 0.00150 -0.00040
OA4 0.00640 0.00850 0.01220 0.00410 0.00240 0.00120
OA5 0.00690 0.00850 0.01230 0.00280 0.00280 0.00050
OA6 0.00820 0.00690 0.01390 0.00340 0.00330 0.00260
OB1 0.01120 0.00940 0.01130 0.00310 0.00200 -0.00260
OB2 0.01060 0.00900 0.00940 0.00190 0.00160 -0.00280
OB3 0.00920 0.01010 0.01230 0.00180 0.00460 0.00410
OB4 0.01130 0.01050 0.00900 -0.00050 0.00270 -0.00300
OC1 0.00950 0.00860 0.00720 0.00130 0.00300 0.00160
OC2 0.00780 0.01130 0.01220 0.00710 0.00160 0.00020
OC3 0.00870 0.01440 0.00680 0.00250 0.00190 -0.00070
OC4 0.00890 0.01040 0.00940 0.00570 0.00330 0.00310
OC5 0.00780 0.01070 0.00830 -0.00070 0.00160 0.00060

loop_
_atom_site_label
_atom_site_fract_x
_atom_site_fract_y
_atom_site_fract_z
_atom_site_U_iso_or_equiv
_atom_site_type_symbol
_atom_site_attached_hydrogens
Mn1 -0.00146 0.03131 0.14668 0.00790 Mn 0
Mn2 0.00075 0.12599 0.44403 0.00800 Mn 0
Mn3 0.01672 0.20418 0.72898 0.00810 Mn 0
Zn4 0.06686 0.26320 0.02122 0.01140 Zn 0
Ca5 0.99362 0.35906 0.30631 0.01040 Ca 0
Si1 0.20495 0.44901 0.91116 0.00650 Si 0
Si2 0.21321 0.36630 0.65340 0.00580 Si 0
Si3 0.21794 0.57993 0.52844 0.00610 Si 0
Si4 0.21385 0.50566 0.25871 0.00660 Si 0
Si5 0.20233 0.70059 0.12362 0.00680 Si 0
OA1 0.12740 0.07300 0.03970 0.00910 O 0
OA2 0.11880 0.15770 0.32250 0.00880 O 0
OA3 0.11340 0.92300 0.43660 0.00850 O 0
OA4 0.11960 0.01360 0.73280 0.00890 O 0
OA5 0.13310 0.79020 0.85300 0.00930 O 0
OA6 0.09540 0.83140 0.12760 0.00970 O 0
OB1 0.12980 0.31960 0.90140 0.01050 O 0
OB2 0.12600 0.23590 0.61000 0.00980 O 0
OB3 0.13160 0.71250 0.58670 0.01100 O 0
OB4 0.12560 0.38030 0.17940 0.01080 O 0
OC1 0.17060 0.46800 0.77760 0.00870 O 0
OC2 0.15950 0.45970 0.56390 0.00980 O 0
OC3 0.16630 0.53460 0.38500 0.01010 O 0
OC4 0.15660 0.64260 0.22020 0.00910 O 0
OC5 0.14550 0.58990 0.99510 0.00990 O 0

loop_
_cod_changelog_entry_id
_cod_changelog_entry_author
_cod_changelog_entry_date
_cod_changelog_entry_text
1
;cod-tools version 3.8.0
Id: cif_guess_AMCSD_atom_types 9581 2023-05-17 12:35:41Z saulius
;
2023-05-23T09:17:53+03:00
;Derived atom types and hydrogen counts
from atom names that follow the AMCSD naming convention
(Wat == water, O-H == hydroxyl).
;

loop_
_cod_related_entry_id
_cod_related_entry_database
_cod_related_entry_code
1 AMCSD 0003783
